data_1570502
loop_
_publ_author_name
'Haketa, Yohei'
'Komatsu, Kaifu'
'Sei, Hiroi'
'Imoba, Hiroki'
'Ota, Wataru'
'Sato, Tohru'
'Murakami, Yu'
'Tanaka, Hiroki'
'Yasuda, Nobuhiro'
'Tohnai, Norimitsu'
'Maeda, Hiromitsu'

_publ_section_title
;
 Enhanced solid-state phosphorescence of organoplatinum &#x3c0;-systems by
 ion-pairing assembly.
;
_journal_issue 3
_journal_name_full 'Chemical science'
_journal_page_first 964
_journal_page_last 973
_journal_paper_doi 10.1039/d3sc04564a
_journal_volume 15
_journal_year 2024
_chemical_formula_moiety '4(C23 H19 N3 O3 Pt, C20 H44 N, 2(C H Cl3), Cl'
_chemical_formula_sum 'C114 H122 Cl7 N13 O12 Pt4'
_chemical_formula_weight 2894.75
_space_group_crystal_system monoclinic
_space_group_IT_number 15
_space_group_name_Hall '-C 2yc'
_space_group_name_H-M_alt 'C 1 2/c 1'
_atom_sites_solution_hydrogens geom
_audit_creation_method SHELXL-2014/7
_audit_update_record
;
2022-03-15 deposited with the CCDC.	2023-12-04 downloaded from the CCDC.
;
_cell_angle_alpha 90
_cell_angle_beta 90.778(4)
_cell_angle_gamma 90
_cell_formula_units_Z 4
_cell_length_a 20.783(5)
_cell_length_b 23.203(6)
_cell_length_c 22.652(5)
_cell_measurement_reflns_used 58189
_cell_measurement_temperature 90(2)
_cell_measurement_theta_max 29.238
_cell_measurement_theta_min 1.501
_cell_volume 10922(5)
_computing_cell_refinement 'Rapid Auto(Rigaku)'
_computing_data_collection 'Rapid Auto(Rigaku)'
_computing_data_reduction 'Rapid Auto(Rigaku)'
_computing_structure_refinement 'SHELXL-2014/7 (Sheldrick, 2014)'
_computing_structure_solution 'SHELXT (Sheldrick, 2014)'
_diffrn_ambient_temperature 90(2)
_diffrn_detector_area_resol_mean 13.33
_diffrn_measured_fraction_theta_full 0.999
_diffrn_measured_fraction_theta_max 0.999
_diffrn_measurement_device_type 'DECTRIS EIGER X 1M'
_diffrn_measurement_method 'Shutterless \w scans'
_diffrn_radiation_monochromator 'Si(111) Channel Cut'
_diffrn_radiation_type Synchrotron
_diffrn_radiation_wavelength 0.81082
_diffrn_reflns_av_R_equivalents 0.1780
_diffrn_reflns_av_unetI/netI 0.1370
_diffrn_reflns_Laue_measured_fraction_full 0.999
_diffrn_reflns_Laue_measured_fraction_max 0.999
_diffrn_reflns_limit_h_max 25
_diffrn_reflns_limit_h_min -25
_diffrn_reflns_limit_k_max 27
_diffrn_reflns_limit_k_min -27
_diffrn_reflns_limit_l_max 26
_diffrn_reflns_limit_l_min -27
_diffrn_reflns_number 58189
_diffrn_reflns_point_group_measured_fraction_full 0.999
_diffrn_reflns_point_group_measured_fraction_max 0.999
_diffrn_reflns_theta_full 29.110
_diffrn_reflns_theta_max 29.238
_diffrn_reflns_theta_min 1.501
_diffrn_source 'synchrotron radiation SPring-8 BL40XU'
_exptl_absorpt_coefficient_mu 7.438
_exptl_absorpt_correction_T_max 1.000
_exptl_absorpt_correction_T_min 0.422
_exptl_absorpt_correction_type multi-scan
_exptl_absorpt_process_details 'ABSCOR (T.Higashi, 2001)'
_exptl_crystal_colour yellow
_exptl_crystal_density_diffrn 1.760
_exptl_crystal_density_meas ?
_exptl_crystal_description plate
_exptl_crystal_F_000 5696
_exptl_crystal_size_max 0.10
_exptl_crystal_size_mid 0.02
_exptl_crystal_size_min 0.02
_refine_diff_density_max 2.768
_refine_diff_density_min -2.281
_refine_diff_density_rms 0.190
_refine_ls_extinction_method none
_refine_ls_goodness_of_fit_ref 1.075
_refine_ls_hydrogen_treatment constr
_refine_ls_matrix_type full
_refine_ls_number_parameters 676
_refine_ls_number_reflns 9992
_refine_ls_number_restraints 2
_refine_ls_restrained_S_all 1.075
_refine_ls_R_factor_all 0.0869
_refine_ls_R_factor_gt 0.0739
_refine_ls_shift/su_max 0.001
_refine_ls_shift/su_mean 0.000
_refine_ls_structure_factor_coef Fsqd
_refine_ls_weighting_details 'w=1/[\s^2^(Fo^2^)+(0.1011P)^2^+31.8790P] where P=(Fo^2^+2Fc^2^)/3'
_refine_ls_weighting_scheme calc
_refine_ls_wR_factor_gt 0.1995
_refine_ls_wR_factor_ref 0.2118
_reflns_Friedel_coverage 0.000
_reflns_number_gt 7788
_reflns_number_total 9992
_reflns_threshold_expression 'I > 2\s(I)'
_cod_data_source_file d3sc04564a2.cif
_cod_data_source_block kk-11-1
_cod_depositor_comments
;
The following automatic conversions were performed:

data item '_exptl_crystal_density_meas' value 'not measured' was
changed to '?' -- the value is perceived as not measured.

Automatic conversion script
Id: cif_fix_values 8170 2020-07-09 18:12:32Z antanas 

 Adding full bibliography for 1570497--1570509.cif.
;
_cod_original_sg_symbol_H-M 'C 2/c'
_cod_database_code 1570502
_shelx_shelxl_version_number 2014/7
_shelx_space_group_comment
;
The symmetry employed for this shelxl refinement is uniquely defined
by the following loop, which should always be used as a source of
symmetry information in preference to the above space-group names.
They are only intended as comments.
;
_shelx_estimated_absorpt_t_min 0.523
_shelx_estimated_absorpt_t_max 0.865

loop_
_space_group_symop_operation_xyz
'x, y, z'
'-x, y, -z+1/2'
'x+1/2, y+1/2, z'
'-x+1/2, y+1/2, -z+1/2'
'-x, -y, -z'
'x, -y, z-1/2'
'-x+1/2, -y+1/2, -z'
'x+1/2, -y+1/2, z-1/2'

loop_
_atom_site_label
_atom_site_type_symbol
_atom_site_fract_x
_atom_site_fract_y
_atom_site_fract_z
_atom_site_U_iso_or_equiv
_atom_site_adp_type
_atom_site_occupancy
_atom_site_site_symmetry_order
_atom_site_calc_flag
_atom_site_refinement_flags_posn
_atom_site_refinement_flags_adp
_atom_site_refinement_flags_occupancy
_atom_site_disorder_assembly
_atom_site_disorder_group
C1 C 0.4878(6) 0.9274(5) 0.3808(5) 0.070(3) Uani 1 1 d . . . . .
H1 H 0.4576 0.9425 0.3530 0.084 Uiso 1 1 calc R U . . .
C2 C 0.5070(7) 0.9534(5) 0.4299(5) 0.078(4) Uani 1 1 d . . . . .
H2 H 0.4930 0.9900 0.4435 0.094 Uiso 1 1 calc R U . . .
C3 C 0.5516(7) 0.9172(5) 0.4581(4) 0.073(3) Uani 1 1 d . . . . .
H3 H 0.5735 0.9250 0.4943 0.088 Uiso 1 1 calc R U . . .
C4 C 0.5584(5) 0.8681(5) 0.4241(4) 0.060(3) Uani 1 1 d . . . . .
C5 C 0.5944(5) 0.8170(4) 0.4375(4) 0.056(3) Uani 1 1 d . . . . .
C6 C 0.6027(5) 0.7735(4) 0.3968(4) 0.052(2) Uani 1 1 d . . . . .
H6 H 0.5854 0.7804 0.3584 0.062 Uiso 1 1 calc R U . . .
C7 C 0.6332(6) 0.7211(5) 0.4050(4) 0.062(3) Uani 1 1 d . . . . .
C8 C 0.6377(6) 0.6822(4) 0.3545(5) 0.061(3) Uani 1 1 d . . . . .
N1 N 0.6754(7) 0.6324(5) 0.3574(5) 0.107(5) Uani 1 1 d . . . . .
H9 H 0.7009 0.6227 0.3872 0.128 Uiso 1 1 calc R U . . .
C10 C 0.6668(8) 0.6018(6) 0.3085(5) 0.101(5) Uani 1 1 d . . . . .
H10 H 0.6843 0.5647 0.3011 0.121 Uiso 1 1 calc R U . . .
C11 C 0.6284(8) 0.6329(6) 0.2703(5) 0.094(5) Uani 1 1 d . . . . .
H11 H 0.6170 0.6225 0.2310 0.113 Uiso 1 1 calc R U . . .
C12 C 0.7361(5) 0.6448(5) 0.5516(5) 0.061(3) Uani 1 1 d . . . . .
H12 H 0.7286 0.6372 0.5109 0.073 Uiso 1 1 calc R U . . .
C13 C 0.7685(5) 0.6060(5) 0.5836(5) 0.067(3) Uani 1 1 d . . . . .
H13 H 0.7837 0.5717 0.5655 0.080 Uiso 1 1 calc R U . . .
C14 C 0.7800(5) 0.6156(5) 0.6436(5) 0.064(3) Uani 1 1 d . . . . .
H14 H 0.8022 0.5884 0.6678 0.077 Uiso 1 1 calc R U . . .
C15 C 0.7573(6) 0.6669(5) 0.6653(5) 0.064(3) Uani 1 1 d . . . . .
H15 H 0.7647 0.6755 0.7058 0.077 Uiso 1 1 calc R U . . .
C16 C 0.7246(5) 0.7060(4) 0.6318(4) 0.052(2) Uani 1 1 d . . . . .
C17 C 0.6993(6) 0.7648(5) 0.6478(5) 0.064(3) Uani 1 1 d . . . . .
C18 C 0.7082(7) 0.7865(6) 0.7049(5) 0.075(3) Uani 1 1 d . . . . .
H18 H 0.7281 0.7642 0.7352 0.090 Uiso 1 1 calc R U . . .
C19 C 0.6868(8) 0.8420(6) 0.7152(5) 0.088(4) Uani 1 1 d . . . . .
C20 C 0.7261(8) 0.8391(6) 0.8136(5) 0.096(5) Uani 1 1 d . . . . .
H20 H 0.7071 0.8007 0.8181 0.144 Uiso 1 1 calc R U . . .
H20A H 0.7224 0.8604 0.8508 0.144 Uiso 1 1 calc R U . . .
H20B H 0.7716 0.8352 0.8035 0.144 Uiso 1 1 calc R U . . .
C21 C 0.6563(8) 0.8736(6) 0.6713(5) 0.094(5) Uani 1 1 d . . . . .
H21 H 0.6418 0.9118 0.6783 0.113 Uiso 1 1 calc R U . . .
C22 C 0.6474(8) 0.8468(6) 0.6154(5) 0.092(4) Uani 1 1 d . . . . .
H22 H 0.6248 0.8672 0.5852 0.111 Uiso 1 1 calc R U . . .
C23 C 0.6698(6) 0.7936(5) 0.6036(5) 0.066(3) Uani 1 1 d . . . . .
C9 C 0.6093(6) 0.6826(5) 0.2999(5) 0.067(3) Uani 1 1 d . . . . .
H1A H 0.5814 0.7116 0.2848 0.080 Uiso 1 1 calc R U . . .
N2 N 0.5180(4) 0.8756(4) 0.3762(3) 0.058(2) Uani 1 1 d . . . . .
H2A H 0.5126 0.8508 0.3471 0.069 Uiso 1 1 calc R U . . .
N3 N 0.7141(4) 0.6933(4) 0.5739(4) 0.060(2) Uani 1 1 d . . . . .
O1 O 0.6618(4) 0.7036(3) 0.4511(3) 0.067(2) Uani 1 1 d . . . . .
O2 O 0.6151(4) 0.8168(3) 0.4910(3) 0.064(2) Uani 1 1 d . . . . .
O3 O 0.6930(6) 0.8693(4) 0.7680(3) 0.102(3) Uani 1 1 d . . . . .
Pt1 Pt 0.66487(2) 0.75245(2) 0.52821(2) 0.06149(19) Uani 1 1 d . . . . .
C24 C 0.9012(5) 0.5455(4) 0.7318(4) 0.056(2) Uani 1 1 d . . . . .
H24 H 0.9364 0.5370 0.7069 0.068 Uiso 1 1 calc R U . . .
C25 C 0.8529(5) 0.5081(5) 0.7475(4) 0.057(3) Uani 1 1 d . . . . .
H25 H 0.8480 0.4693 0.7349 0.068 Uiso 1 1 calc R U . . .
C26 C 0.8129(5) 0.5380(5) 0.7853(4) 0.061(3) Uani 1 1 d . . . . .
H26 H 0.7761 0.5227 0.8043 0.073 Uiso 1 1 calc R U . . .
C27 C 0.8354(4) 0.5937(4) 0.7906(4) 0.046(2) Uani 1 1 d . . . . .
C28 C 0.8101(5) 0.6401(4) 0.8259(4) 0.047(2) Uani 1 1 d . . . . .
C29 C 0.8437(4) 0.6895(4) 0.8337(4) 0.048(2) Uani 1 1 d . . . . .
H29 H 0.8832 0.6919 0.8133 0.057 Uiso 1 1 calc R U . . .
C30 C 0.8275(5) 0.7382(4) 0.8686(4) 0.049(2) Uani 1 1 d . . . . .
C31 C 0.8737(5) 0.7859(4) 0.8756(4) 0.052(2) Uani 1 1 d . . . . .
N4 N 0.8618(5) 0.8338(4) 0.9105(4) 0.068(2) Uani 1 1 d . . . . .
H32 H 0.8271 0.8411 0.9310 0.082 Uiso 1 1 calc R U . . .
C33 C 0.9166(6) 0.8674(5) 0.9059(5) 0.071(3) Uani 1 1 d . . . . .
H33 H 0.9233 0.9033 0.9253 0.086 Uiso 1 1 calc R U . . .
C34 C 0.9590(6) 0.8417(6) 0.8698(5) 0.072(3) Uani 1 1 d . . . . .
H34 H 0.9999 0.8564 0.8590 0.086 Uiso 1 1 calc R U . . .
C35 C 0.6217(5) 0.5739(5) 0.8792(4) 0.054(2) Uani 1 1 d . . . . .
H35 H 0.6551 0.5584 0.8558 0.065 Uiso 1 1 calc R U . . .
C36 C 0.5672(5) 0.5409(5) 0.8894(4) 0.063(3) Uani 1 1 d . . . . .
H36 H 0.5636 0.5036 0.8724 0.075 Uiso 1 1 calc R U . . .
C37 C 0.5180(5) 0.5620(5) 0.9243(4) 0.061(3) Uani 1 1 d . . . . .
C38 C 0.4178(6) 0.5458(7) 0.9705(5) 0.090(4) Uani 1 1 d . . . . .
H38 H 0.4371 0.5628 1.0061 0.135 Uiso 1 1 calc R U . . .
H38A H 0.3902 0.5134 0.9815 0.135 Uiso 1 1 calc R U . . .
H38B H 0.3920 0.5749 0.9497 0.135 Uiso 1 1 calc R U . . .
C39 C 0.5213(5) 0.6171(6) 0.9461(4) 0.064(3) Uani 1 1 d . . . . .
H39 H 0.4870 0.6324 0.9686 0.077 Uiso 1 1 calc R U . . .
C40 C 0.5777(5) 0.6514(5) 0.9345(4) 0.056(3) Uani 1 1 d . . . . .
C41 C 0.6286(5) 0.6287(5) 0.9022(4) 0.063(3) Uani 1 1 d . . . . .
C42 C 0.5877(5) 0.7085(5) 0.9595(4) 0.054(2) Uani 1 1 d . . . . .
C43 C 0.5455(5) 0.7419(5) 0.9921(5) 0.061(3) Uani 1 1 d . . . . .
H43 H 0.5030 0.7286 0.9987 0.073 Uiso 1 1 calc R U . . .
C44 C 0.5643(6) 0.7922(6) 1.0141(5) 0.074(3) Uani 1 1 d . . . . .
H44 H 0.5352 0.8144 1.0367 0.089 Uiso 1 1 calc R U . . .
C45 C 0.6251(7) 0.8123(5) 1.0046(4) 0.071(3) Uani 1 1 d . . . . .
H45 H 0.6391 0.8476 1.0217 0.086 Uiso 1 1 calc R U . . .
C46 C 0.6653(5) 0.7805(6) 0.9699(4) 0.061(3) Uani 1 1 d . . . . .
H46 H 0.7066 0.7953 0.9609 0.074 Uiso 1 1 calc R U . . .
C32 C 0.9324(5) 0.7906(4) 0.8516(4) 0.044(2) Uani 1 1 d . . . . .
H4 H 0.9520 0.7632 0.8263 0.053 Uiso 1 1 calc R U . . .
N5 N 0.8896(4) 0.5961(4) 0.7579(3) 0.0504(19) Uani 1 1 d . . . . .
H5 H 0.9139 0.6269 0.7543 0.060 Uiso 1 1 calc R U . . .
N6 N 0.6478(4) 0.7293(4) 0.9485(3) 0.0524(19) Uani 1 1 d . . . . .
O4 O 0.7755(3) 0.7431(3) 0.8963(3) 0.0568(18) Uani 1 1 d . . . . .
O5 O 0.7539(3) 0.6289(3) 0.8471(3) 0.0544(16) Uani 1 1 d . . . . .
O6 O 0.4673(3) 0.5257(4) 0.9329(3) 0.075(2) Uani 1 1 d . . . . .
Pt2 Pt 0.70307(2) 0.68173(2) 0.89756(2) 0.05017(18) Uani 1 1 d . . . . .
Cl1 Cl 1.0000 0.69759(15) 0.7500 0.0524(8) Uani 1 2 d S T P . .
C47 C 0.5391(6) 0.6724(5) 0.7087(5) 0.064(3) Uani 1 1 d . . . . .
H47 H 0.5088 0.6532 0.6811 0.077 Uiso 1 1 calc R U . . .
H47A H 0.5669 0.6979 0.6849 0.077 Uiso 1 1 calc R U . . .
C48 C 0.5815(6) 0.6265(5) 0.7367(5) 0.067(3) Uani 1 1 d . . . . .
H48 H 0.6180 0.6449 0.7579 0.081 Uiso 1 1 calc R U . . .
H48A H 0.5563 0.6043 0.7658 0.081 Uiso 1 1 calc R U . . .
C49 C 0.6062(5) 0.5871(5) 0.6910(4) 0.064(3) Uani 1 1 d . . . . .
H49 H 0.6301 0.6096 0.6613 0.077 Uiso 1 1 calc R U . . .
H49A H 0.5696 0.5680 0.6706 0.077 Uiso 1 1 calc R U . . .
C50 C 0.6505(6) 0.5415(5) 0.7177(5) 0.072(3) Uani 1 1 d . . . . .
H50 H 0.6278 0.5218 0.7501 0.087 Uiso 1 1 calc R U . . .
H50A H 0.6889 0.5606 0.7349 0.087 Uiso 1 1 calc R U . . .
C51 C 0.6723(7) 0.4961(5) 0.6725(5) 0.077(3) Uani 1 1 d . . . . .
H51 H 0.6352 0.4728 0.6600 0.116 Uiso 1 1 calc R U . . .
H51A H 0.7050 0.4711 0.6907 0.116 Uiso 1 1 calc R U . . .
H51B H 0.6904 0.5155 0.6382 0.116 Uiso 1 1 calc R U . . .
C52 C 0.5437(7) 0.7465(5) 0.7876(6) 0.081(4) Uani 1 1 d . . . . .
H52 H 0.5753 0.7655 0.7618 0.098 Uiso 1 1 calc R U . . .
H52A H 0.5678 0.7208 0.8148 0.098 Uiso 1 1 calc R U . . .
C53 C 0.5110(7) 0.7922(6) 0.8237(5) 0.083(4) Uani 1 1 d . . . . .
H53 H 0.4873 0.7738 0.8564 0.100 Uiso 1 1 calc R U . . .
H53A H 0.4794 0.8132 0.7986 0.100 Uiso 1 1 calc R U . . .
C54 C 0.5594(8) 0.8343(7) 0.8488(8) 0.110(5) Uiso 1 1 d D . . . .
H54 H 0.5843 0.8125 0.8790 0.132 Uiso 0.60(3) 1 calc R U P A 1
H54A H 0.5896 0.8424 0.8164 0.132 Uiso 0.60(3) 1 calc R U P A 1
H54B H 0.5825 0.8544 0.8169 0.132 Uiso 0.40(3) 1 calc R U P A 2
H54C H 0.5911 0.8145 0.8748 0.132 Uiso 0.40(3) 1 calc R U P A 2
C55 C 0.5458(16) 0.8891(11) 0.8751(12) 0.098(8) Uiso 0.60(3) 1 d . . P A 1
H55 H 0.5138 0.8820 0.9062 0.118 Uiso 0.60(3) 1 calc R U P A 1
H55A H 0.5239 0.9125 0.8443 0.118 Uiso 0.60(3) 1 calc R U P A 1
C56 C 0.5960(11) 0.9263(11) 0.9018(11) 0.095(8) Uiso 0.60(3) 1 d . . P A 1
H56 H 0.6251 0.9027 0.9263 0.143 Uiso 0.60(3) 1 calc R U P A 1
H56A H 0.5758 0.9557 0.9264 0.143 Uiso 0.60(3) 1 calc R U P A 1
H56B H 0.6206 0.9450 0.8705 0.143 Uiso 0.60(3) 1 calc R U P A 1
C57 C 0.5175(18) 0.8770(14) 0.8845(12) 0.081(10) Uiso 0.40(3) 1 d D . P A 2
H57 H 0.4832 0.8557 0.9052 0.097 Uiso 0.40(3) 1 calc R U P A 2
H57A H 0.5445 0.8969 0.9145 0.097 Uiso 0.40(3) 1 calc R U P A 2
C58 C 0.4872(18) 0.9215(15) 0.8420(16) 0.105(14) Uiso 0.40(3) 1 d D . P A 2
H58 H 0.4841 0.9589 0.8619 0.157 Uiso 0.40(3) 1 calc R U P A 2
H58A H 0.4440 0.9086 0.8300 0.157 Uiso 0.40(3) 1 calc R U P A 2
H58B H 0.5140 0.9254 0.8070 0.157 Uiso 0.40(3) 1 calc R U P A 2
N7 N 0.5000 0.7105(6) 0.7500 0.061(3) Uani 1 2 d S T P . .
C59 C 0.7641(6) 0.4631(5) 0.4570(6) 0.075(3) Uani 1 1 d . . . . .
H59 H 0.7469 0.4333 0.4291 0.090 Uiso 1 1 calc R U . . .
Cl2 Cl 0.7274(2) 0.52847(15) 0.43905(16) 0.1025(12) Uani 1 1 d . . . . .
Cl3 Cl 0.7426(2) 0.44277(16) 0.52835(15) 0.0965(11) Uani 1 1 d . . . . .
Cl4 Cl 0.84668(19) 0.46643(17) 0.44812(15) 0.0968(11) Uani 1 1 d . . . . .

loop_
_atom_site_aniso_label
_atom_site_aniso_U_11
_atom_site_aniso_U_22
_atom_site_aniso_U_33
_atom_site_aniso_U_23
_atom_site_aniso_U_13
_atom_site_aniso_U_12
C1 0.103(9) 0.061(7) 0.046(6) 0.006(5) 0.013(6) 0.010(6)
C2 0.133(11) 0.053(7) 0.050(7) -0.009(6) 0.000(7) -0.003(7)
C3 0.131(10) 0.060(7) 0.030(5) -0.014(5) -0.001(6) -0.003(7)
C4 0.090(8) 0.070(7) 0.021(5) 0.000(5) 0.013(5) -0.018(6)
C5 0.065(6) 0.062(7) 0.041(6) -0.001(5) 0.007(5) -0.009(5)
C6 0.063(6) 0.059(6) 0.033(5) 0.008(5) -0.002(4) -0.006(5)
C7 0.091(8) 0.060(7) 0.036(6) 0.003(5) 0.007(5) -0.012(6)
C8 0.088(8) 0.055(6) 0.040(6) 0.000(5) -0.019(5) 0.004(5)
N1 0.194(13) 0.065(7) 0.060(7) -0.018(5) -0.047(7) 0.040(8)
C10 0.177(15) 0.070(9) 0.054(8) -0.015(6) -0.029(8) 0.031(9)
C11 0.158(14) 0.085(10) 0.038(6) -0.012(6) -0.027(7) -0.009(9)
C12 0.075(7) 0.069(7) 0.038(5) 0.004(5) 0.003(5) -0.019(6)
C13 0.069(7) 0.068(7) 0.064(7) 0.003(6) -0.008(6) -0.009(5)
C14 0.072(7) 0.074(8) 0.046(6) 0.005(5) -0.001(5) -0.011(6)
C15 0.081(8) 0.073(8) 0.039(6) 0.004(5) -0.009(5) -0.025(6)
C16 0.070(6) 0.052(6) 0.035(5) 0.004(4) 0.000(4) -0.015(5)
C17 0.093(8) 0.058(7) 0.040(6) 0.001(5) -0.002(5) -0.010(6)
C18 0.106(9) 0.076(9) 0.042(6) -0.001(6) -0.009(6) -0.009(7)
C19 0.143(13) 0.063(8) 0.057(8) 0.000(6) -0.019(7) 0.009(8)
C20 0.176(15) 0.080(9) 0.032(6) 0.004(6) -0.024(7) 0.020(9)
C21 0.179(15) 0.064(8) 0.038(6) 0.004(6) -0.027(8) 0.004(8)
C22 0.164(14) 0.073(9) 0.039(6) 0.002(6) -0.029(7) 0.006(9)
C23 0.089(8) 0.056(7) 0.053(6) 0.004(5) -0.003(6) -0.010(6)
C9 0.084(8) 0.075(8) 0.042(6) 0.004(5) -0.007(5) 0.016(6)
N2 0.075(6) 0.070(6) 0.029(4) 0.001(4) 0.014(4) -0.005(4)
N3 0.077(6) 0.060(6) 0.044(5) -0.001(4) 0.001(4) -0.015(4)
O1 0.095(5) 0.070(5) 0.035(4) 0.002(3) -0.013(4) -0.017(4)
O2 0.092(6) 0.070(5) 0.029(4) -0.003(3) -0.002(3) -0.018(4)
O3 0.202(11) 0.070(6) 0.034(4) -0.005(4) -0.022(5) 0.036(6)
Pt1 0.0889(4) 0.0603(3) 0.0351(3) 0.00287(17) -0.0066(2) -0.0174(2)
C24 0.066(6) 0.057(6) 0.046(6) -0.009(5) 0.013(5) 0.003(5)
C25 0.086(7) 0.052(6) 0.033(5) -0.004(4) 0.008(5) 0.002(5)
C26 0.077(7) 0.062(7) 0.043(6) 0.001(5) 0.009(5) -0.016(5)
C27 0.059(6) 0.049(5) 0.030(5) -0.001(4) 0.009(4) -0.001(4)
C28 0.059(6) 0.060(6) 0.023(4) 0.003(4) 0.009(4) -0.006(4)
C29 0.045(5) 0.064(6) 0.034(5) -0.007(4) 0.015(4) -0.002(4)
C30 0.059(6) 0.056(6) 0.032(5) -0.001(4) 0.004(4) 0.000(4)
C31 0.064(6) 0.058(6) 0.036(5) -0.013(5) 0.009(4) -0.002(5)
N4 0.081(6) 0.070(6) 0.054(6) -0.011(5) -0.009(5) -0.001(5)
C33 0.091(9) 0.046(6) 0.076(8) 0.000(6) -0.035(7) -0.012(6)
C34 0.067(7) 0.079(8) 0.069(8) 0.022(7) -0.004(6) 0.003(6)
C35 0.055(6) 0.075(7) 0.033(5) -0.009(5) 0.014(4) -0.007(5)
C36 0.070(7) 0.080(8) 0.037(5) 0.004(5) 0.006(5) -0.017(6)
C37 0.059(6) 0.079(8) 0.043(6) 0.010(5) 0.003(5) -0.012(5)
C38 0.069(8) 0.144(13) 0.058(7) 0.012(8) 0.021(6) -0.026(8)
C39 0.048(6) 0.109(10) 0.037(5) 0.014(6) 0.011(4) 0.003(6)
C40 0.078(7) 0.061(7) 0.029(5) -0.001(5) -0.009(5) -0.004(5)
C41 0.069(7) 0.099(9) 0.022(5) 0.002(5) 0.012(4) 0.013(6)
C42 0.057(6) 0.076(7) 0.029(5) 0.003(5) -0.002(4) 0.010(5)
C43 0.065(7) 0.081(8) 0.037(6) 0.005(5) 0.019(5) 0.010(5)
C44 0.084(9) 0.089(9) 0.049(7) -0.004(6) 0.028(6) 0.018(7)
C45 0.102(10) 0.089(9) 0.024(5) -0.005(5) 0.005(5) 0.025(7)
C46 0.060(6) 0.101(9) 0.023(5) 0.003(5) 0.004(4) 0.005(6)
C32 0.066(6) 0.041(5) 0.026(4) 0.001(4) 0.007(4) -0.006(4)
N5 0.065(5) 0.058(5) 0.028(4) -0.006(4) 0.012(3) -0.010(4)
N6 0.063(5) 0.063(5) 0.032(4) -0.006(4) 0.001(4) 0.001(4)
O4 0.071(5) 0.068(5) 0.032(4) -0.012(3) 0.011(3) 0.009(3)
O5 0.064(4) 0.064(4) 0.035(3) 0.004(3) 0.005(3) -0.005(3)
O6 0.055(4) 0.126(7) 0.044(4) 0.008(4) 0.004(3) -0.022(4)
Pt2 0.0576(3) 0.0638(3) 0.0294(3) -0.00059(16) 0.00965(18) -0.00026(17)
Cl1 0.062(2) 0.0513(19) 0.0439(18) 0.000 0.0099(15) 0.000
C47 0.073(7) 0.079(8) 0.041(6) -0.004(5) 0.009(5) -0.005(6)
C48 0.084(8) 0.068(7) 0.050(6) 0.001(5) -0.003(5) -0.011(6)
C49 0.068(7) 0.082(8) 0.043(6) -0.006(5) 0.003(5) -0.009(6)
C50 0.086(8) 0.085(9) 0.045(6) -0.004(6) 0.007(6) -0.003(6)
C51 0.108(9) 0.065(8) 0.059(7) -0.011(6) 0.018(6) 0.002(6)
C52 0.119(11) 0.062(8) 0.062(8) 0.003(6) -0.029(7) 0.001(7)
C53 0.115(10) 0.075(9) 0.059(7) -0.018(6) -0.018(7) 0.000(7)
N7 0.080(9) 0.066(8) 0.037(6) 0.000 -0.015(6) 0.000
C59 0.088(8) 0.066(7) 0.072(8) 0.001(6) 0.023(6) 0.005(6)
Cl2 0.161(4) 0.064(2) 0.083(2) 0.0064(17) 0.018(2) 0.020(2)
Cl3 0.138(3) 0.087(2) 0.066(2) 0.0152(17) 0.0407(19) 0.008(2)
Cl4 0.116(3) 0.107(3) 0.067(2) -0.0006(19) 0.0140(18) -0.006(2)

loop_
_atom_type_symbol
_atom_type_description
_atom_type_scat_dispersion_real
_atom_type_scat_dispersion_imag
_atom_type_scat_source
C C 0.0045 0.0022 'International Tables Vol C Tables 4.2.6.8 and 6.1.1.4'
H H 0.0000 0.0000 'International Tables Vol C Tables 4.2.6.8 and 6.1.1.4'
Cl Cl 0.1812 0.2072 'International Tables Vol C Tables 4.2.6.8 and 6.1.1.4'
N N 0.0085 0.0044 'International Tables Vol C Tables 4.2.6.8 and 6.1.1.4'
O O 0.0146 0.0081 'International Tables Vol C Tables 4.2.6.8 and 6.1.1.4'
Pt Pt -3.3179 10.3664 'International Tables Vol C Tables 4.2.6.8 and 6.1.1.4'

loop_
_geom_angle_atom_site_label_1
_geom_angle_atom_site_label_2
_geom_angle_atom_site_label_3
_geom_angle
_geom_angle_site_symmetry_1
_geom_angle_site_symmetry_3
_geom_angle_publ_flag
C2 C1 N2 109.5(11) . . ?
C2 C1 H1 125.2 . . ?
N2 C1 H1 125.2 . . ?
C1 C2 C3 107.4(11) . . ?
C1 C2 H2 126.3 . . ?
C3 C2 H2 126.3 . . ?
C4 C3 C2 108.2(10) . . ?
C4 C3 H3 125.9 . . ?
C2 C3 H3 125.9 . . ?
N2 C4 C3 105.6(10) . . ?
N2 C4 C5 125.7(9) . . ?
C3 C4 C5 128.4(10) . . ?
O2 C5 C6 125.8(10) . . ?
O2 C5 C4 111.9(9) . . ?
C6 C5 C4 122.3(9) . . ?
C5 C6 C7 128.0(9) . . ?
C5 C6 H6 116.0 . . ?
C7 C6 H6 116.0 . . ?
O1 C7 C6 127.2(10) . . ?
O1 C7 C8 114.3(10) . . ?
C6 C7 C8 118.3(9) . . ?
C9 C8 N1 106.6(9) . . ?
C9 C8 C7 132.3(10) . . ?
N1 C8 C7 121.1(9) . . ?
C10 N1 C8 109.5(10) . . ?
C10 N1 H9 125.2 . . ?
C8 N1 H9 125.2 . . ?
N1 C10 C11 108.4(12) . . ?
N1 C10 H10 125.8 . . ?
C11 C10 H10 125.8 . . ?
C10 C11 C9 107.3(10) . . ?
C10 C11 H11 126.3 . . ?
C9 C11 H11 126.3 . . ?
N3 C12 C13 123.0(10) . . ?
N3 C12 H12 118.5 . . ?
C13 C12 H12 118.5 . . ?
C12 C13 C14 120.0(12) . . ?
C12 C13 H13 120.0 . . ?
C14 C13 H13 120.0 . . ?
C15 C14 C13 115.6(11) . . ?
C15 C14 H14 122.2 . . ?
C13 C14 H14 122.2 . . ?
C16 C15 C14 123.3(10) . . ?
C16 C15 H15 118.3 . . ?
C14 C15 H15 118.3 . . ?
C15 C16 N3 117.8(10) . . ?
C15 C16 C17 129.9(9) . . ?
N3 C16 C17 112.2(9) . . ?
C23 C17 C18 124.2(12) . . ?
C23 C17 C16 115.3(9) . . ?
C18 C17 C16 120.4(10) . . ?
C19 C18 C17 116.9(11) . . ?
C19 C18 H18 121.5 . . ?
C17 C18 H18 121.5 . . ?
O3 C19 C21 115.1(11) . . ?
O3 C19 C18 123.8(11) . . ?
C21 C19 C18 121.1(11) . . ?
O3 C20 H20 109.5 . . ?
O3 C20 H20A 109.5 . . ?
H20 C20 H20A 109.5 . . ?
O3 C20 H20B 109.5 . . ?
H20 C20 H20B 109.5 . . ?
H20A C20 H20B 109.5 . . ?
C19 C21 C22 117.6(12) . . ?
C19 C21 H21 121.2 . . ?
C22 C21 H21 121.2 . . ?
C23 C22 C21 122.3(11) . . ?
C23 C22 H22 118.8 . . ?
C21 C22 H22 118.8 . . ?
C17 C23 C22 117.7(10) . . ?
C17 C23 Pt1 115.1(9) . . ?
C22 C23 Pt1 127.2(8) . . ?
C8 C9 C11 107.9(10) . . ?
C8 C9 H1A 126.1 . . ?
C11 C9 H1A 126.1 . . ?
C1 N2 C4 109.2(9) . . ?
C1 N2 H2A 125.4 . . ?
C4 N2 H2A 125.4 . . ?
C12 N3 C16 120.3(10) . . ?
C12 N3 Pt1 124.5(7) . . ?
C16 N3 Pt1 115.2(7) . . ?
C7 O1 Pt1 121.8(7) . . ?
C5 O2 Pt1 124.7(7) . . ?
C19 O3 C20 116.8(10) . . ?
C23 Pt1 N3 82.1(4) . . ?
C23 Pt1 O2 91.4(4) . . ?
N3 Pt1 O2 173.5(3) . . ?
C23 Pt1 O1 176.0(4) . . ?
N3 Pt1 O1 94.0(3) . . ?
O2 Pt1 O1 92.5(3) . . ?
N5 C24 C25 107.5(9) . . ?
N5 C24 H24 126.2 . . ?
C25 C24 H24 126.2 . . ?
C24 C25 C26 106.9(9) . . ?
C24 C25 H25 126.6 . . ?
C26 C25 H25 126.6 . . ?
C27 C26 C25 108.5(9) . . ?
C27 C26 H26 125.8 . . ?
C25 C26 H26 125.8 . . ?
N5 C27 C26 105.8(8) . . ?
N5 C27 C28 125.6(8) . . ?
C26 C27 C28 128.5(9) . . ?
O5 C28 C29 126.1(9) . . ?
O5 C28 C27 113.0(8) . . ?
C29 C28 C27 120.9(9) . . ?
C28 C29 C30 128.3(9) . . ?
C28 C29 H29 115.8 . . ?
C30 C29 H29 115.8 . . ?
O4 C30 C29 123.9(9) . . ?
O4 C30 C31 116.2(8) . . ?
C29 C30 C31 119.9(9) . . ?
C32 C31 N4 109.6(9) . . ?
C32 C31 C30 127.6(9) . . ?
N4 C31 C30 122.8(9) . . ?
C31 N4 C33 104.8(10) . . ?
C31 N4 H32 127.6 . . ?
C33 N4 H32 127.6 . . ?
C34 C33 N4 110.0(10) . . ?
C34 C33 H33 125.0 . . ?
N4 C33 H33 125.0 . . ?
C33 C34 C32 107.5(11) . . ?
C33 C34 H34 126.2 . . ?
C32 C34 H34 126.2 . . ?
C41 C35 C36 121.8(10) . . ?
C41 C35 H35 119.1 . . ?
C36 C35 H35 119.1 . . ?
C35 C36 C37 120.5(11) . . ?
C35 C36 H36 119.8 . . ?
C37 C36 H36 119.8 . . ?
O6 C37 C39 123.8(10) . . ?
O6 C37 C36 116.1(11) . . ?
C39 C37 C36 120.0(10) . . ?
O6 C38 H38 109.5 . . ?
O6 C38 H38A 109.5 . . ?
H38 C38 H38A 109.5 . . ?
O6 C38 H38B 109.5 . . ?
H38 C38 H38B 109.5 . . ?
H38A C38 H38B 109.5 . . ?
C37 C39 C40 118.9(10) . . ?
C37 C39 H39 120.6 . . ?
C40 C39 H39 120.6 . . ?
C41 C40 C39 120.7(10) . . ?
C41 C40 C42 116.2(10) . . ?
C39 C40 C42 122.9(10) . . ?
C35 C41 C40 117.9(10) . . ?
C35 C41 Pt2 129.0(7) . . ?
C40 C41 Pt2 113.1(9) . . ?
N6 C42 C43 119.0(10) . . ?
N6 C42 C40 112.2(9) . . ?
C43 C42 C40 128.9(10) . . ?
C44 C43 C42 120.4(11) . . ?
C44 C43 H43 119.8 . . ?
C42 C43 H43 119.8 . . ?
C43 C44 C45 120.7(11) . . ?
C43 C44 H44 119.7 . . ?
C45 C44 H44 119.7 . . ?
C44 C45 C46 118.5(12) . . ?
C44 C45 H45 120.8 . . ?
C46 C45 H45 120.8 . . ?
N6 C46 C45 121.7(11) . . ?
N6 C46 H46 119.2 . . ?
C45 C46 H46 119.2 . . ?
C31 C32 C34 108.1(9) . . ?
C31 C32 H4 125.9 . . ?
C34 C32 H4 125.9 . . ?
C24 N5 C27 111.3(8) . . ?
C24 N5 H5 124.4 . . ?
C27 N5 H5 124.4 . . ?
C46 N6 C42 119.6(9) . . ?
C46 N6 Pt2 123.6(7) . . ?
C42 N6 Pt2 116.7(7) . . ?
C30 O4 Pt2 124.9(6) . . ?
C28 O5 Pt2 125.2(6) . . ?
C37 O6 C38 116.8(10) . . ?
N6 Pt2 C41 81.6(4) . . ?
N6 Pt2 O5 175.5(3) . . ?
C41 Pt2 O5 94.0(4) . . ?
N6 Pt2 O4 93.0(3) . . ?
C41 Pt2 O4 174.6(4) . . ?
O5 Pt2 O4 91.4(3) . . ?
C48 C47 N7 117.4(9) . . ?
C48 C47 H47 107.9 . . ?
N7 C47 H47 107.9 . . ?
C48 C47 H47A 107.9 . . ?
N7 C47 H47A 107.9 . . ?
H47 C47 H47A 107.2 . . ?
C49 C48 C47 110.3(9) . . ?
C49 C48 H48 109.6 . . ?
C47 C48 H48 109.6 . . ?
C49 C48 H48A 109.6 . . ?
C47 C48 H48A 109.6 . . ?
H48 C48 H48A 108.1 . . ?
C48 C49 C50 111.4(9) . . ?
C48 C49 H49 109.3 . . ?
C50 C49 H49 109.3 . . ?
C48 C49 H49A 109.3 . . ?
C50 C49 H49A 109.3 . . ?
H49 C49 H49A 108.0 . . ?
C49 C50 C51 113.1(9) . . ?
C49 C50 H50 109.0 . . ?
C51 C50 H50 109.0 . . ?
C49 C50 H50A 109.0 . . ?
C51 C50 H50A 109.0 . . ?
H50 C50 H50A 107.8 . . ?
C50 C51 H51 109.5 . . ?
C50 C51 H51A 109.5 . . ?
H51 C51 H51A 109.5 . . ?
C50 C51 H51B 109.5 . . ?
H51 C51 H51B 109.5 . . ?
H51A C51 H51B 109.5 . . ?
N7 C52 C53 115.4(12) . . ?
N7 C52 H52 108.4 . . ?
C53 C52 H52 108.4 . . ?
N7 C52 H52A 108.4 . . ?
C53 C52 H52A 108.4 . . ?
H52 C52 H52A 107.5 . . ?
C52 C53 C54 110.9(13) . . ?
C52 C53 H53 109.5 . . ?
C54 C53 H53 109.5 . . ?
C52 C53 H53A 109.5 . . ?
C54 C53 H53A 109.5 . . ?
H53 C53 H53A 108.1 . . ?
C55 C54 C53 126.6(18) . . ?
C53 C54 C57 103.5(19) . . ?
C55 C54 H54 105.7 . . ?
C53 C54 H54 105.7 . . ?
C55 C54 H54A 105.7 . . ?
C53 C54 H54A 105.7 . . ?
H54 C54 H54A 106.1 . . ?
C53 C54 H54B 111.1 . . ?
C57 C54 H54B 111.1 . . ?
C53 C54 H54C 111.1 . . ?
C57 C54 H54C 111.1 . . ?
H54B C54 H54C 109.0 . . ?
C54 C55 C56 123(2) . . ?
C54 C55 H55 106.6 . . ?
C56 C55 H55 106.6 . . ?
C54 C55 H55A 106.6 . . ?
C56 C55 H55A 106.6 . . ?
H55 C55 H55A 106.5 . . ?
C55 C56 H56 109.5 . . ?
C55 C56 H56A 109.5 . . ?
H56 C56 H56A 109.5 . . ?
C55 C56 H56B 109.5 . . ?
H56 C56 H56B 109.5 . . ?
H56A C56 H56B 109.5 . . ?
C58 C57 C54 109(2) . . ?
C58 C57 H57 109.8 . . ?
C54 C57 H57 109.8 . . ?
C58 C57 H57A 109.8 . . ?
C54 C57 H57A 109.8 . . ?
H57 C57 H57A 108.3 . . ?
C57 C58 H58 109.5 . . ?
C57 C58 H58A 109.5 . . ?
H58 C58 H58A 109.5 . . ?
C57 C58 H58B 109.5 . . ?
H58 C58 H58B 109.5 . . ?
H58A C58 H58B 109.5 . . ?
C52 N7 C52 111.8(12) . 2_656 ?
C52 N7 C47 107.4(7) . 2_656 ?
C52 N7 C47 110.4(7) 2_656 2_656 ?
C52 N7 C47 110.4(7) . . ?
C52 N7 C47 107.4(7) 2_656 . ?
C47 N7 C47 109.5(12) 2_656 . ?
Cl4 C59 Cl2 111.5(7) . . ?
Cl4 C59 Cl3 112.6(8) . . ?
Cl2 C59 Cl3 109.6(6) . . ?
Cl4 C59 H59 107.7 . . ?
Cl2 C59 H59 107.7 . . ?
Cl3 C59 H59 107.7 . . ?

loop_
_geom_bond_atom_site_label_1
_geom_bond_atom_site_label_2
_geom_bond_distance
_geom_bond_site_symmetry_2
_geom_bond_publ_flag
C1 C2 1.322(15) . ?
C1 N2 1.361(13) . ?
C1 H1 0.9500 . ?
C2 C3 1.400(17) . ?
C2 H2 0.9500 . ?
C3 C4 1.384(15) . ?
C3 H3 0.9500 . ?
C4 N2 1.373(13) . ?
C4 C5 1.431(15) . ?
C5 O2 1.281(12) . ?
C5 C6 1.380(14) . ?
C6 C7 1.381(15) . ?
C6 H6 0.9500 . ?
C7 O1 1.263(12) . ?
C7 C8 1.462(15) . ?
C8 C9 1.363(14) . ?
C8 N1 1.397(14) . ?
N1 C10 1.326(15) . ?
N1 H9 0.8800 . ?
C10 C11 1.374(18) . ?
C10 H10 0.9500 . ?
C11 C9 1.396(17) . ?
C11 H11 0.9500 . ?
C12 N3 1.317(14) . ?
C12 C13 1.332(15) . ?
C12 H12 0.9500 . ?
C13 C14 1.395(15) . ?
C13 H13 0.9500 . ?
C14 C15 1.376(16) . ?
C14 H14 0.9500 . ?
C15 C16 1.358(15) . ?
C15 H15 0.9500 . ?
C16 N3 1.358(12) . ?
C16 C17 1.508(15) . ?
C17 C23 1.345(15) . ?
C17 C18 1.397(15) . ?
C18 C19 1.384(18) . ?
C18 H18 0.9500 . ?
C19 O3 1.358(14) . ?
C19 C21 1.382(16) . ?
C20 O3 1.418(13) . ?
C20 H20 0.9800 . ?
C20 H20A 0.9800 . ?
C20 H20B 0.9800 . ?
C21 C22 1.421(16) . ?
C21 H21 0.9500 . ?
C22 C23 1.347(17) . ?
C22 H22 0.9500 . ?
C23 Pt1 1.959(11) . ?
C9 H1A 0.9500 . ?
N2 H2A 0.8800 . ?
N3 Pt1 1.995(9) . ?
O1 Pt1 2.083(7) . ?
O2 Pt1 1.996(7) . ?
C24 N5 1.337(12) . ?
C24 C25 1.377(15) . ?
C24 H24 0.9500 . ?
C25 C26 1.388(14) . ?
C25 H25 0.9500 . ?
C26 C27 1.378(13) . ?
C26 H26 0.9500 . ?
C27 N5 1.359(12) . ?
C27 C28 1.444(13) . ?
C28 O5 1.296(11) . ?
C28 C29 1.351(13) . ?
C29 C30 1.424(13) . ?
C29 H29 0.9500 . ?
C30 O4 1.261(11) . ?
C30 C31 1.472(14) . ?
C31 C32 1.348(13) . ?
C31 N4 1.386(13) . ?
N4 C33 1.387(15) . ?
N4 H32 0.8800 . ?
C33 C34 1.349(17) . ?
C33 H33 0.9500 . ?
C34 C32 1.370(15) . ?
C34 H34 0.9500 . ?
C35 C41 1.381(15) . ?
C35 C36 1.388(14) . ?
C35 H35 0.9500 . ?
C36 C37 1.390(15) . ?
C36 H36 0.9500 . ?
C37 O6 1.365(12) . ?
C37 C39 1.372(16) . ?
C38 O6 1.422(14) . ?
C38 H38 0.9800 . ?
C38 H38A 0.9800 . ?
C38 H38B 0.9800 . ?
C39 C40 1.445(15) . ?
C39 H39 0.9500 . ?
C40 C41 1.396(14) . ?
C40 C42 1.454(15) . ?
C41 Pt2 1.981(12) . ?
C42 N6 1.365(13) . ?
C42 C43 1.391(14) . ?
C43 C44 1.324(17) . ?
C43 H43 0.9500 . ?
C44 C45 1.367(18) . ?
C44 H44 0.9500 . ?
C45 C46 1.371(15) . ?
C45 H45 0.9500 . ?
C46 N6 1.332(14) . ?
C46 H46 0.9500 . ?
C32 H4 0.9500 . ?
N5 H5 0.8800 . ?
N6 Pt2 1.975(8) . ?
O4 Pt2 2.072(7) . ?
O5 Pt2 1.990(7) . ?
C47 C48 1.517(15) . ?
C47 N7 1.528(13) . ?
C47 H47 0.9900 . ?
C47 H47A 0.9900 . ?
C48 C49 1.479(15) . ?
C48 H48 0.9900 . ?
C48 H48A 0.9900 . ?
C49 C50 1.522(16) . ?
C49 H49 0.9900 . ?
C49 H49A 0.9900 . ?
C50 C51 1.540(15) . ?
C50 H50 0.9900 . ?
C50 H50A 0.9900 . ?
C51 H51 0.9800 . ?
C51 H51A 0.9800 . ?
C51 H51B 0.9800 . ?
C52 N7 1.493(14) . ?
C52 C53 1.507(18) . ?
C52 H52 0.9900 . ?
C52 H52A 0.9900 . ?
C53 C54 1.51(2) . ?
C53 H53 0.9900 . ?
C53 H53A 0.9900 . ?
C54 C55 1.43(3) . ?
C54 C57 1.554(10) . ?
C54 H54 0.9900 . ?
C54 H54A 0.9900 . ?
C54 H54B 0.9900 . ?
C54 H54C 0.9900 . ?
C55 C56 1.48(3) . ?
C55 H55 0.9900 . ?
C55 H55A 0.9900 . ?
C56 H56 0.9800 . ?
C56 H56A 0.9800 . ?
C56 H56B 0.9800 . ?
C57 C58 1.542(10) . ?
C57 H57 0.9900 . ?
C57 H57A 0.9900 . ?
C58 H58 0.9800 . ?
C58 H58A 0.9800 . ?
C58 H58B 0.9800 . ?
N7 C52 1.493(14) 2_656 ?
N7 C47 1.528(13) 2_656 ?
C59 Cl4 1.733(13) . ?
C59 Cl2 1.743(12) . ?
C59 Cl3 1.747(13) . ?
C59 H59 1.0000 . ?

loop_
_geom_torsion_atom_site_label_1
_geom_torsion_atom_site_label_2
_geom_torsion_atom_site_label_3
_geom_torsion_atom_site_label_4
_geom_torsion
_geom_torsion_site_symmetry_1
_geom_torsion_site_symmetry_2
_geom_torsion_site_symmetry_3
_geom_torsion_site_symmetry_4
_geom_torsion_publ_flag
N2 C1 C2 C3 0.3(15) . . . . ?
C1 C2 C3 C4 -0.2(15) . . . . ?
C2 C3 C4 N2 0.1(13) . . . . ?
C2 C3 C4 C5 -174.2(11) . . . . ?
N2 C4 C5 O2 -164.1(9) . . . . ?
C3 C4 C5 O2 9.1(16) . . . . ?
N2 C4 C5 C6 13.9(16) . . . . ?
C3 C4 C5 C6 -172.8(11) . . . . ?
O2 C5 C6 C7 1.5(18) . . . . ?
C4 C5 C6 C7 -176.3(11) . . . . ?
C5 C6 C7 O1 -3.1(19) . . . . ?
C5 C6 C7 C8 -178.3(10) . . . . ?
O1 C7 C8 C9 173.0(13) . . . . ?
C6 C7 C8 C9 -11(2) . . . . ?
O1 C7 C8 N1 -4.8(17) . . . . ?
C6 C7 C8 N1 171.0(12) . . . . ?
C9 C8 N1 C10 -4.1(17) . . . . ?
C7 C8 N1 C10 174.2(13) . . . . ?
C8 N1 C10 C11 5.4(19) . . . . ?
N1 C10 C11 C9 -4.6(19) . . . . ?
N3 C12 C13 C14 0.4(17) . . . . ?
C12 C13 C14 C15 -1.3(16) . . . . ?
C13 C14 C15 C16 1.1(16) . . . . ?
C14 C15 C16 N3 0.1(16) . . . . ?
C14 C15 C16 C17 -176.9(11) . . . . ?
C15 C16 C17 C23 178.6(11) . . . . ?
N3 C16 C17 C23 1.5(14) . . . . ?
C15 C16 C17 C18 0.0(18) . . . . ?
N3 C16 C17 C18 -177.1(10) . . . . ?
C23 C17 C18 C19 -2(2) . . . . ?
C16 C17 C18 C19 176.5(12) . . . . ?
C17 C18 C19 O3 -178.9(13) . . . . ?
C17 C18 C19 C21 2(2) . . . . ?
O3 C19 C21 C22 -179.0(14) . . . . ?
C18 C19 C21 C22 0(2) . . . . ?
C19 C21 C22 C23 -3(3) . . . . ?
C18 C17 C23 C22 0(2) . . . . ?
C16 C17 C23 C22 -178.8(12) . . . . ?
C18 C17 C23 Pt1 179.6(10) . . . . ?
C16 C17 C23 Pt1 1.0(14) . . . . ?
C21 C22 C23 C17 3(2) . . . . ?
C21 C22 C23 Pt1 -177.1(12) . . . . ?
N1 C8 C9 C11 1.2(16) . . . . ?
C7 C8 C9 C11 -176.9(13) . . . . ?
C10 C11 C9 C8 2.0(17) . . . . ?
C2 C1 N2 C4 -0.2(13) . . . . ?
C3 C4 N2 C1 0.1(12) . . . . ?
C5 C4 N2 C1 174.5(10) . . . . ?
C13 C12 N3 C16 0.8(16) . . . . ?
C13 C12 N3 Pt1 -179.5(8) . . . . ?
C15 C16 N3 C12 -1.1(15) . . . . ?
C17 C16 N3 C12 176.5(9) . . . . ?
C15 C16 N3 Pt1 179.2(8) . . . . ?
C17 C16 N3 Pt1 -3.2(11) . . . . ?
C6 C7 O1 Pt1 2.7(16) . . . . ?
C8 C7 O1 Pt1 178.1(7) . . . . ?
C6 C5 O2 Pt1 -0.1(15) . . . . ?
C4 C5 O2 Pt1 177.9(7) . . . . ?
C21 C19 O3 C20 -177.8(15) . . . . ?
C18 C19 O3 C20 3(2) . . . . ?
N5 C24 C25 C26 -1.5(12) . . . . ?
C24 C25 C26 C27 2.2(12) . . . . ?
C25 C26 C27 N5 -2.0(11) . . . . ?
C25 C26 C27 C28 -178.8(9) . . . . ?
N5 C27 C28 O5 172.3(8) . . . . ?
C26 C27 C28 O5 -11.5(14) . . . . ?
N5 C27 C28 C29 -7.0(14) . . . . ?
C26 C27 C28 C29 169.2(10) . . . . ?
O5 C28 C29 C30 3.6(16) . . . . ?
C27 C28 C29 C30 -177.2(9) . . . . ?
C28 C29 C30 O4 -3.4(17) . . . . ?
C28 C29 C30 C31 174.4(10) . . . . ?
O4 C30 C31 C32 179.0(10) . . . . ?
C29 C30 C31 C32 1.0(16) . . . . ?
O4 C30 C31 N4 0.0(14) . . . . ?
C29 C30 C31 N4 -177.9(9) . . . . ?
C32 C31 N4 C33 0.1(11) . . . . ?
C30 C31 N4 C33 179.2(9) . . . . ?
C31 N4 C33 C34 0.6(12) . . . . ?
N4 C33 C34 C32 -1.1(13) . . . . ?
C41 C35 C36 C37 -1.1(16) . . . . ?
C35 C36 C37 O6 -178.3(9) . . . . ?
C35 C36 C37 C39 3.8(15) . . . . ?
O6 C37 C39 C40 179.5(9) . . . . ?
C36 C37 C39 C40 -2.8(15) . . . . ?
C37 C39 C40 C41 -0.8(14) . . . . ?
C37 C39 C40 C42 -175.3(9) . . . . ?
C36 C35 C41 C40 -2.4(15) . . . . ?
C36 C35 C41 Pt2 176.2(8) . . . . ?
C39 C40 C41 C35 3.3(14) . . . . ?
C42 C40 C41 C35 178.2(8) . . . . ?
C39 C40 C41 Pt2 -175.5(7) . . . . ?
C42 C40 C41 Pt2 -0.6(11) . . . . ?
C41 C40 C42 N6 -2.6(12) . . . . ?
C39 C40 C42 N6 172.1(8) . . . . ?
C41 C40 C42 C43 178.4(10) . . . . ?
C39 C40 C42 C43 -6.9(16) . . . . ?
N6 C42 C43 C44 -2.5(16) . . . . ?
C40 C42 C43 C44 176.4(10) . . . . ?
C42 C43 C44 C45 0.6(18) . . . . ?
C43 C44 C45 C46 2.6(17) . . . . ?
C44 C45 C46 N6 -4.1(16) . . . . ?
N4 C31 C32 C34 -0.8(12) . . . . ?
C30 C31 C32 C34 -179.8(10) . . . . ?
C33 C34 C32 C31 1.1(12) . . . . ?
C25 C24 N5 C27 0.2(11) . . . . ?
C26 C27 N5 C24 1.2(11) . . . . ?
C28 C27 N5 C24 178.0(9) . . . . ?
C45 C46 N6 C42 2.2(15) . . . . ?
C45 C46 N6 Pt2 179.3(7) . . . . ?
C43 C42 N6 C46 1.1(14) . . . . ?
C40 C42 N6 C46 -178.0(8) . . . . ?
C43 C42 N6 Pt2 -176.2(7) . . . . ?
C40 C42 N6 Pt2 4.7(10) . . . . ?
C29 C30 O4 Pt2 0.3(13) . . . . ?
C31 C30 O4 Pt2 -177.6(6) . . . . ?
C29 C28 O5 Pt2 -0.7(13) . . . . ?
C27 C28 O5 Pt2 -179.9(5) . . . . ?
C39 C37 O6 C38 -4.7(15) . . . . ?
C36 C37 O6 C38 177.5(9) . . . . ?
N7 C47 C48 C49 169.5(9) . . . . ?
C47 C48 C49 C50 178.3(10) . . . . ?
C48 C49 C50 C51 174.6(10) . . . . ?
N7 C52 C53 C54 -167.1(11) . . . . ?
C52 C53 C54 C55 167(2) . . . . ?
C52 C53 C54 C57 -179.4(15) . . . . ?
C53 C54 C55 C56 176(2) . . . . ?
C53 C54 C57 C58 -81(3) . . . . ?
C53 C52 N7 C52 51.7(8) . . . 2_656 ?
C53 C52 N7 C47 -69.5(13) . . . 2_656 ?
C53 C52 N7 C47 171.2(10) . . . . ?
C48 C47 N7 C52 65.1(13) . . . . ?
C48 C47 N7 C52 -172.7(10) . . . 2_656 ?
C48 C47 N7 C47 -52.9(8) . . . 2_656 ?
